data_1566651
loop_
_publ_author_name
'Falenty, A.'
'Hansen, T. C.'
'Kuhs, W. F.'

_publ_section_title
;
 Formation and properties of ice XVI obtained by emptying a type sII
 clathrate hydrate
;
_journal_name_full Nature
_journal_page_first 231
_journal_volume 516
_journal_year 2014
_chemical_formula_sum 'D2 O'
_space_group_IT_number 227
_space_group_name_Hall '-F 4vw 2vw 3'
_space_group_name_H-M_alt 'F d -3 m :2'
_symmetry_cell_setting cubic
_symmetry_space_group_name_H-M 'F d -3 m :2'
_cell_angle_alpha 90.00000
_cell_angle_beta 90.00000
_cell_angle_gamma 90.00000
_cell_formula_units_Z 136
_cell_length_a 17.1240(3)
_cell_length_b 17.1240(3)
_cell_length_c 17.1240(3)
_cell_volume 5021.29(15)
_cod_data_source_file iceXVI_Falenty2014.cif
_cod_data_source_block iceXVI_Falenty2014
_cod_depositor_comments
;
The following automatic conversions were performed:

data item '_symmetry_cell_setting' value 'Cubic' was changed to
'cubic' in accordance with the built-in table derived from the CIF
Core dictionary named 'cif_core.dic' version 2.4.5 last updated on
2014-11-21.

Automatic conversion script
Id: cif_fix_values 8738 2021-04-28 16:35:53Z antanas 
;
_cod_original_cell_volume 5021.33(16)
_cod_original_sg_symbol_H-M 'F d -3 m'
_cod_original_formula_sum 'D2 O1'
_cod_database_code 1566651

loop_
_symmetry_equiv_pos_as_xyz
x,y,z
x,-y+1/4,-z+1/4
-x+1/4,y,-z+1/4
-x+1/4,-y+1/4,z
y,z,x
-y+1/4,-z+1/4,x
y,-z+1/4,-x+1/4
-y+1/4,z,-x+1/4
z,x,y
-z+1/4,x,-y+1/4
-z+1/4,-x+1/4,y
z,-x+1/4,-y+1/4
y,x,z
-y+1/4,x,-z+1/4
y,-x+1/4,-z+1/4
-y+1/4,-x+1/4,z
z,y,x
-z+1/4,-y+1/4,x
-z+1/4,y,-x+1/4
z,-y+1/4,-x+1/4
x,z,y
x,-z+1/4,-y+1/4
-x+1/4,-z+1/4,y
-x+1/4,z,-y+1/4
-x,-y,-z
-x,y+3/4,z+3/4
x+3/4,-y,z+3/4
x+3/4,y+3/4,-z
-y,-z,-x
y+3/4,z+3/4,-x
-y,z+3/4,x+3/4
y+3/4,-z,x+3/4
-z,-x,-y
z+3/4,-x,y+3/4
z+3/4,x+3/4,-y
-z,x+3/4,y+3/4
-y,-x,-z
y+3/4,-x,z+3/4
-y,x+3/4,z+3/4
y+3/4,x+3/4,-z
-z,-y,-x
z+3/4,y+3/4,-x
z+3/4,-y,x+3/4
-z,y+3/4,x+3/4
-x,-z,-y
-x,z+3/4,y+3/4
x+3/4,z+3/4,-y
x+3/4,-z,y+3/4
x+1/2,y+1/2,z
x+1/2,-y+3/4,-z+1/4
-x+3/4,y+1/2,-z+1/4
-x+3/4,-y+3/4,z
y+1/2,z+1/2,x
-y+3/4,-z+3/4,x
y+1/2,-z+3/4,-x+1/4
-y+3/4,z+1/2,-x+1/4
z+1/2,x+1/2,y
-z+3/4,x+1/2,-y+1/4
-z+3/4,-x+3/4,y
z+1/2,-x+3/4,-y+1/4
y+1/2,x+1/2,z
-y+3/4,x+1/2,-z+1/4
y+1/2,-x+3/4,-z+1/4
-y+3/4,-x+3/4,z
z+1/2,y+1/2,x
-z+3/4,-y+3/4,x
-z+3/4,y+1/2,-x+1/4
z+1/2,-y+3/4,-x+1/4
x+1/2,z+1/2,y
x+1/2,-z+3/4,-y+1/4
-x+3/4,-z+3/4,y
-x+3/4,z+1/2,-y+1/4
-x+1/2,-y+1/2,-z
-x+1/2,y+1/4,z+3/4
x+1/4,-y+1/2,z+3/4
x+1/4,y+1/4,-z
-y+1/2,-z+1/2,-x
y+1/4,z+1/4,-x
-y+1/2,z+1/4,x+3/4
y+1/4,-z+1/2,x+3/4
-z+1/2,-x+1/2,-y
z+1/4,-x+1/2,y+3/4
z+1/4,x+1/4,-y
-z+1/2,x+1/4,y+3/4
-y+1/2,-x+1/2,-z
y+1/4,-x+1/2,z+3/4
-y+1/2,x+1/4,z+3/4
y+1/4,x+1/4,-z
-z+1/2,-y+1/2,-x
z+1/4,y+1/4,-x
z+1/4,-y+1/2,x+3/4
-z+1/2,y+1/4,x+3/4
-x+1/2,-z+1/2,-y
-x+1/2,z+1/4,y+3/4
x+1/4,z+1/4,-y
x+1/4,-z+1/2,y+3/4
x+1/2,y,z+1/2
x+1/2,-y+1/4,-z+3/4
-x+3/4,y,-z+3/4
-x+3/4,-y+1/4,z+1/2
y+1/2,z,x+1/2
-y+3/4,-z+1/4,x+1/2
y+1/2,-z+1/4,-x+3/4
-y+3/4,z,-x+3/4
z+1/2,x,y+1/2
-z+3/4,x,-y+3/4
-z+3/4,-x+1/4,y+1/2
z+1/2,-x+1/4,-y+3/4
y+1/2,x,z+1/2
-y+3/4,x,-z+3/4
y+1/2,-x+1/4,-z+3/4
-y+3/4,-x+1/4,z+1/2
z+1/2,y,x+1/2
-z+3/4,-y+1/4,x+1/2
-z+3/4,y,-x+3/4
z+1/2,-y+1/4,-x+3/4
x+1/2,z,y+1/2
x+1/2,-z+1/4,-y+3/4
-x+3/4,-z+1/4,y+1/2
-x+3/4,z,-y+3/4
-x+1/2,-y,-z+1/2
-x+1/2,y+3/4,z+1/4
x+1/4,-y,z+1/4
x+1/4,y+3/4,-z+1/2
-y+1/2,-z,-x+1/2
y+1/4,z+3/4,-x+1/2
-y+1/2,z+3/4,x+1/4
y+1/4,-z,x+1/4
-z+1/2,-x,-y+1/2
z+1/4,-x,y+1/4
z+1/4,x+3/4,-y+1/2
-z+1/2,x+3/4,y+1/4
-y+1/2,-x,-z+1/2
y+1/4,-x,z+1/4
-y+1/2,x+3/4,z+1/4
y+1/4,x+3/4,-z+1/2
-z+1/2,-y,-x+1/2
z+1/4,y+3/4,-x+1/2
z+1/4,-y,x+1/4
-z+1/2,y+3/4,x+1/4
-x+1/2,-z,-y+1/2
-x+1/2,z+3/4,y+1/4
x+1/4,z+3/4,-y+1/2
x+1/4,-z,y+1/4
x,y+1/2,z+1/2
x,-y+3/4,-z+3/4
-x+1/4,y+1/2,-z+3/4
-x+1/4,-y+3/4,z+1/2
y,z+1/2,x+1/2
-y+1/4,-z+3/4,x+1/2
y,-z+3/4,-x+3/4
-y+1/4,z+1/2,-x+3/4
z,x+1/2,y+1/2
-z+1/4,x+1/2,-y+3/4
-z+1/4,-x+3/4,y+1/2
z,-x+3/4,-y+3/4
y,x+1/2,z+1/2
-y+1/4,x+1/2,-z+3/4
y,-x+3/4,-z+3/4
-y+1/4,-x+3/4,z+1/2
z,y+1/2,x+1/2
-z+1/4,-y+3/4,x+1/2
-z+1/4,y+1/2,-x+3/4
z,-y+3/4,-x+3/4
x,z+1/2,y+1/2
x,-z+3/4,-y+3/4
-x+1/4,-z+3/4,y+1/2
-x+1/4,z+1/2,-y+3/4
-x,-y+1/2,-z+1/2
-x,y+1/4,z+1/4
x+3/4,-y+1/2,z+1/4
x+3/4,y+1/4,-z+1/2
-y,-z+1/2,-x+1/2
y+3/4,z+1/4,-x+1/2
-y,z+1/4,x+1/4
y+3/4,-z+1/2,x+1/4
-z,-x+1/2,-y+1/2
z+3/4,-x+1/2,y+1/4
z+3/4,x+1/4,-y+1/2
-z,x+1/4,y+1/4
-y,-x+1/2,-z+1/2
y+3/4,-x+1/2,z+1/4
-y,x+1/4,z+1/4
y+3/4,x+1/4,-z+1/2
-z,-y+1/2,-x+1/2
z+3/4,y+1/4,-x+1/2
z+3/4,-y+1/2,x+1/4
-z,y+1/4,x+1/4
-x,-z+1/2,-y+1/2
-x,z+1/4,y+1/4
x+3/4,z+1/4,-y+1/2
x+3/4,-z+1/2,y+1/4

loop_
_atom_site_label
_atom_site_fract_x
_atom_site_fract_y
_atom_site_fract_z
_atom_site_U_iso_or_equiv
_atom_site_occupancy
_atom_site_adp_type
_atom_site_type_symbol
O1 0.87500 0.87500 0.87500 0.0078(15) 1.00000 Uiso O
O2 0.78276(18) 0.78276(17) 0.78276(17) 0.0075(10) 1.0 Uiso O
O3 0.81756(11) 0.81756(11) 0.62949(19) 0.0074(4) 1.0 Uiso O
D4 0.84083(35) 0.84083(35) 0.84083(35) 0.032(3) 0.5 Uiso D
D5 0.81543(33) 0.81543(33) 0.81543(33) 0.016(2) 0.5 Uiso D
D6 0.79583(26) 0.79583(26) 0.72782(35) 0.0192(13) 0.5 Uiso D
D7 0.80398(28) 0.80398(28) 0.68412(33) 0.0151(12) 0.5 Uiso D
D8 0.85816(20) 0.85816(20) 0.62880(43) 0.0201(13) 0.5 Uiso D
D9 0.73137(26) 0.85451(24) 0.58684(27) 0.0189(8) 0.5 Uiso D

loop_
_citation_id
_citation_doi
_citation_year
1 10.1038/nature14014 2014
